data_7154379
loop_
_publ_author_name
'Liu, Ren-Rong'
'Ye, Shi-Chun'
'Lu, Chuan-Jun'
'Xiang, Bin'
'Gao, Jianrong'
'Jia, Yi-Xia'

_publ_section_title
;
 Au-catalyzed ring-opening reactions of 2-(1-alkynyl-cyclopropyl)pyridines
 with nucleophiles.
;
_journal_issue 17
_journal_name_full 'Organic &amp; biomolecular chemistry'
_journal_page_first 4855
_journal_page_last 4858
_journal_paper_doi 10.1039/c5ob00523j
_journal_volume 13
_journal_year 2015
_chemical_formula_sum 'C26 H19 N'
_chemical_formula_weight 345.42
_chemical_name_systematic
; 
 ? 
;
_space_group_IT_number 14
_symmetry_cell_setting monoclinic
_symmetry_space_group_name_Hall '-P 2ybc'
_symmetry_space_group_name_H-M 'P 1 21/c 1'
_atom_sites_solution_hydrogens geom
_atom_sites_solution_primary direct
_atom_sites_solution_secondary difmap
_audit_creation_method SHELXL-97
_audit_update_record
;
2015-03-16 deposited with the CCDC.
2015-03-20 downloaded from the CCDC.
;
_cell_angle_alpha 90.00
_cell_angle_beta 94.243(2)
_cell_angle_gamma 90.00
_cell_formula_units_Z 4
_cell_length_a 9.2763(2)
_cell_length_b 10.2244(3)
_cell_length_c 19.9092(5)
_cell_measurement_reflns_used 5608
_cell_measurement_temperature 288(2)
_cell_measurement_theta_max 29.1830
_cell_measurement_theta_min 3.6600
_cell_volume 1883.10(8)
_computing_cell_refinement CrysAlisPro
_computing_data_collection CrysAlisPro
_computing_data_reduction CrysAlisPro
_computing_molecular_graphics 'SHELXL-97 (Sheldrick, 1997)'
_computing_publication_material 'SHELXL-97 (Sheldrick, 1997)'
_computing_structure_refinement 'SHELXL-97 (Sheldrick, 1997)'
_computing_structure_solution 'SHELXS-97 (Sheldrick, 1990)'
_diffrn_ambient_temperature 288(2)
_diffrn_measured_fraction_theta_full 0.998
_diffrn_measured_fraction_theta_max 0.998
_diffrn_measurement_device_type 'Xcalibur, Eos, Gemini ultra'
_diffrn_radiation_monochromator graphite
_diffrn_radiation_source 'Enhance (Mo) X-ray Source'
_diffrn_radiation_type MoK\a
_diffrn_radiation_wavelength 0.71073
_diffrn_reflns_av_R_equivalents 0.0209
_diffrn_reflns_av_sigmaI/netI 0.0141
_diffrn_reflns_limit_h_max 11
_diffrn_reflns_limit_h_min -11
_diffrn_reflns_limit_k_max 12
_diffrn_reflns_limit_k_min -12
_diffrn_reflns_limit_l_max 24
_diffrn_reflns_limit_l_min -24
_diffrn_reflns_number 19207
_diffrn_reflns_theta_full 26.00
_diffrn_reflns_theta_max 26.00
_diffrn_reflns_theta_min 2.97
_exptl_absorpt_coefficient_mu 0.070
_exptl_absorpt_correction_T_max 0.9758
_exptl_absorpt_correction_T_min 0.9725
_exptl_absorpt_correction_type multi-scan
_exptl_crystal_colour yellow
_exptl_crystal_density_diffrn 1.218
_exptl_crystal_density_method 'not measured'
_exptl_crystal_description block
_exptl_crystal_F_000 728
_exptl_crystal_size_max 0.40
_exptl_crystal_size_mid 0.40
_exptl_crystal_size_min 0.35
_refine_diff_density_max 0.135
_refine_diff_density_min -0.193
_refine_diff_density_rms 0.034
_refine_ls_extinction_method none
_refine_ls_goodness_of_fit_ref 1.055
_refine_ls_hydrogen_treatment mixed
_refine_ls_matrix_type full
_refine_ls_number_parameters 244
_refine_ls_number_reflns 3696
_refine_ls_number_restraints 0
_refine_ls_restrained_S_all 1.055
_refine_ls_R_factor_all 0.0540
_refine_ls_R_factor_gt 0.0422
_refine_ls_shift/su_max 0.001
_refine_ls_shift/su_mean 0.000
_refine_ls_structure_factor_coef Fsqd
_refine_ls_weighting_details 'calc w=1/[\s^2^(Fo^2^)+(0.0420P)^2^+0.4720P] where P=(Fo^2^+2Fc^2^)/3'
_refine_ls_weighting_scheme calc
_refine_ls_wR_factor_gt 0.0972
_refine_ls_wR_factor_ref 0.1051
_reflns_number_gt 3027
_reflns_number_total 3696
_reflns_threshold_expression >2sigma(I)
_cod_data_source_file c5ob00523j2.cif
_cod_data_source_block p
_cod_depositor_comments
;
The following automatic conversions were performed:

'_symmetry_cell_setting' value 'Monoclinic' changed to 'monoclinic'
according to
/usr/data/users/saulius/crontab/automatic-downloads/rss-feeds/RSC/lib/dictionaries/cif_core.dic
dictionary named 'cif_core.dic' version 2.4.2 from 2011-04-26.

Automatic conversion script
Id: cif_fix_values 3105 2015-03-04 15:46:00Z robertas 

 Adding full bibliography for 7154379.cif.
;
_cod_original_sg_symbol_H-M 'P2(1)/c  '
_cod_database_code 7154379

loop_
_symmetry_equiv_pos_as_xyz
'x, y, z'
'-x, y+1/2, -z+1/2'
'-x, -y, -z'
'x, -y-1/2, z-1/2'

loop_
_atom_site_label
_atom_site_type_symbol
_atom_site_fract_x
_atom_site_fract_y
_atom_site_fract_z
_atom_site_U_iso_or_equiv
_atom_site_adp_type
_atom_site_occupancy
_atom_site_symmetry_multiplicity
_atom_site_calc_flag
_atom_site_refinement_flags
N1 N 0.36885(11) 0.48019(11) 0.10375(5) 0.0365(3) Uani 1 1 d .
C1 C 0.97371(17) 0.41459(18) 0.33317(8) 0.0569(4) Uani 1 1 d .
H1A H 1.0508 0.3900 0.3630 0.068 Uiso 1 1 calc R
C2 C 0.94014(19) 0.54280(19) 0.32385(9) 0.0671(5) Uani 1 1 d .
H2A H 0.9944 0.6062 0.3478 0.081 Uiso 1 1 calc R
C3 C 0.82638(18) 0.58057(17) 0.27928(9) 0.0603(4) Uani 1 1 d .
H3A H 0.8051 0.6690 0.2737 0.072 Uiso 1 1 calc R
C4 C 0.74396(14) 0.48876(14) 0.24297(6) 0.0394(3) Uani 1 1 d .
C5 C 0.77898(16) 0.35850(15) 0.25327(7) 0.0480(4) Uani 1 1 d .
H5A H 0.7252 0.2945 0.2296 0.058 Uiso 1 1 calc R
C6 C 0.89252(18) 0.32192(17) 0.29807(8) 0.0560(4) Uani 1 1 d .
H6A H 0.9140 0.2337 0.3045 0.067 Uiso 1 1 calc R
C7 C 0.62432(14) 0.52402(14) 0.19236(7) 0.0398(3) Uani 1 1 d .
H7A H 0.6267 0.4751 0.1501 0.048 Uiso 1 1 calc R
C8 C 0.56215(16) 0.65664(15) 0.18313(7) 0.0476(4) Uani 1 1 d .
H8A H 0.5356 0.6853 0.1374 0.057 Uiso 1 1 calc R
H8B H 0.6002 0.7250 0.2132 0.057 Uiso 1 1 calc R
C9 C 0.46947(14) 0.55115(13) 0.21253(6) 0.0374(3) Uani 1 1 d .
C10 C 0.44689(15) 0.56092(14) 0.28356(7) 0.0408(3) Uani 1 1 d .
C11 C 0.41952(15) 0.57067(14) 0.34085(7) 0.0419(3) Uani 1 1 d .
C12 C 0.38021(14) 0.58517(13) 0.40902(6) 0.0371(3) Uani 1 1 d .
C13 C 0.32482(16) 0.48000(16) 0.44307(7) 0.0486(4) Uani 1 1 d .
H13A H 0.3140 0.3993 0.4217 0.058 Uiso 1 1 calc R
C14 C 0.28589(18) 0.49410(19) 0.50797(8) 0.0595(4) Uani 1 1 d .
H14A H 0.2483 0.4233 0.5302 0.071 Uiso 1 1 calc R
C15 C 0.30248(18) 0.6125(2) 0.54002(8) 0.0598(5) Uani 1 1 d .
H15A H 0.2766 0.6218 0.5840 0.072 Uiso 1 1 calc R
C16 C 0.35723(18) 0.71722(17) 0.50723(8) 0.0557(4) Uani 1 1 d .
H16A H 0.3682 0.7974 0.5291 0.067 Uiso 1 1 calc R
C17 C 0.39622(16) 0.70457(14) 0.44204(7) 0.0460(3) Uani 1 1 d .
H17A H 0.4333 0.7761 0.4201 0.055 Uiso 1 1 calc R
C18 C 0.34750(14) 0.49477(13) 0.16805(6) 0.0349(3) Uani 1 1 d .
C19 C 0.21657(15) 0.46031(15) 0.19527(7) 0.0436(3) Uani 1 1 d .
H19A H 0.2051 0.4728 0.2408 0.052 Uiso 1 1 calc R
C20 C 0.10764(15) 0.40892(15) 0.15441(7) 0.0459(4) Uani 1 1 d .
H20A H 0.0208 0.3863 0.1719 0.055 Uiso 1 1 calc R
C21 C 0.12570(14) 0.38970(13) 0.08571(7) 0.0378(3) Uani 1 1 d .
C22 C 0.25969(14) 0.42816(12) 0.06197(6) 0.0349(3) Uani 1 1 d .
C23 C 0.28012(15) 0.41373(14) -0.00715(7) 0.0428(3) Uani 1 1 d .
H23A H 0.3673 0.4386 -0.0236 0.051 Uiso 1 1 calc R
C24 C 0.17272(16) 0.36351(15) -0.04996(7) 0.0484(4) Uani 1 1 d .
H24A H 0.1872 0.3551 -0.0955 0.058 Uiso 1 1 calc R
C25 C 0.04062(16) 0.32433(15) -0.02642(8) 0.0499(4) Uani 1 1 d .
H25A H -0.0315 0.2900 -0.0563 0.060 Uiso 1 1 calc R
C26 C 0.01789(15) 0.33638(15) 0.03985(8) 0.0465(3) Uani 1 1 d .
H26A H -0.0695 0.3093 0.0552 0.056 Uiso 1 1 calc R

loop_
_atom_site_aniso_label
_atom_site_aniso_U_11
_atom_site_aniso_U_22
_atom_site_aniso_U_33
_atom_site_aniso_U_23
_atom_site_aniso_U_13
_atom_site_aniso_U_12
N1 0.0353(6) 0.0437(6) 0.0308(6) 0.0001(5) 0.0040(4) 0.0001(5)
C1 0.0433(8) 0.0772(12) 0.0495(9) 0.0117(8) -0.0008(7) -0.0023(8)
C2 0.0604(11) 0.0691(12) 0.0684(12) -0.0088(9) -0.0189(9) -0.0125(9)
C3 0.0605(10) 0.0497(9) 0.0678(11) -0.0088(8) -0.0153(8) -0.0034(8)
C4 0.0359(7) 0.0486(8) 0.0347(7) -0.0047(6) 0.0082(5) -0.0049(6)
C5 0.0496(8) 0.0489(9) 0.0459(8) -0.0023(7) 0.0057(6) -0.0080(7)
C6 0.0572(9) 0.0561(10) 0.0552(10) 0.0100(7) 0.0067(8) 0.0019(8)
C7 0.0381(7) 0.0506(8) 0.0310(7) -0.0059(6) 0.0055(5) -0.0056(6)
C8 0.0562(9) 0.0481(8) 0.0376(7) 0.0052(6) -0.0016(6) -0.0098(7)
C9 0.0414(7) 0.0410(7) 0.0299(7) -0.0005(5) 0.0038(5) 0.0028(6)
C10 0.0429(7) 0.0450(8) 0.0345(7) -0.0020(6) 0.0027(6) 0.0053(6)
C11 0.0413(7) 0.0498(8) 0.0343(7) -0.0025(6) 0.0004(6) 0.0042(6)
C12 0.0345(7) 0.0478(8) 0.0284(6) -0.0025(5) -0.0012(5) 0.0049(6)
C13 0.0495(8) 0.0508(9) 0.0452(8) -0.0045(7) 0.0025(6) -0.0062(7)
C14 0.0558(10) 0.0753(12) 0.0486(9) 0.0099(8) 0.0112(7) -0.0086(8)
C15 0.0542(9) 0.0925(13) 0.0338(8) -0.0029(8) 0.0097(7) 0.0155(9)
C16 0.0627(10) 0.0602(10) 0.0430(8) -0.0173(7) -0.0049(7) 0.0169(8)
C17 0.0527(8) 0.0441(8) 0.0405(8) -0.0006(6) -0.0015(6) 0.0033(7)
C18 0.0369(7) 0.0369(7) 0.0311(6) 0.0024(5) 0.0047(5) 0.0051(5)
C19 0.0426(7) 0.0569(9) 0.0323(7) 0.0019(6) 0.0092(6) 0.0019(7)
C20 0.0367(7) 0.0581(9) 0.0445(8) 0.0065(7) 0.0124(6) -0.0014(6)
C21 0.0344(7) 0.0386(7) 0.0404(7) 0.0049(6) 0.0037(5) 0.0029(6)
C22 0.0343(6) 0.0359(7) 0.0343(7) 0.0020(5) 0.0027(5) 0.0034(5)
C23 0.0402(7) 0.0523(9) 0.0362(7) -0.0025(6) 0.0049(6) -0.0013(6)
C24 0.0518(8) 0.0567(9) 0.0365(7) -0.0073(6) 0.0010(6) 0.0008(7)
C25 0.0461(8) 0.0522(9) 0.0499(9) -0.0076(7) -0.0067(7) -0.0042(7)
C26 0.0357(7) 0.0497(8) 0.0539(9) 0.0022(7) 0.0015(6) -0.0040(6)

loop_
_atom_type_symbol
_atom_type_description
_atom_type_scat_dispersion_real
_atom_type_scat_dispersion_imag
_atom_type_scat_source
C C 0.0033 0.0016 'International Tables Vol C Tables 4.2.6.8 and 6.1.1.4'
H H 0.0000 0.0000 'International Tables Vol C Tables 4.2.6.8 and 6.1.1.4'
N N 0.0061 0.0033 'International Tables Vol C Tables 4.2.6.8 and 6.1.1.4'

loop_
_geom_angle_atom_site_label_1
_geom_angle_atom_site_label_2
_geom_angle_atom_site_label_3
_geom_angle
C18 N1 C22 118.45(11)
C2 C1 C6 119.13(16)
C1 C2 C3 120.94(16)
C4 C3 C2 120.86(16)
C3 C4 C5 117.54(14)
C3 C4 C7 123.13(14)
C5 C4 C7 119.30(12)
C6 C5 C4 121.09(14)
C1 C6 C5 120.44(16)
C8 C7 C4 124.81(12)
C8 C7 C9 60.42(9)
C4 C7 C9 121.95(11)
C7 C8 C9 61.91(9)
C10 C9 C18 116.48(11)
C10 C9 C8 116.94(12)
C18 C9 C8 117.90(11)
C10 C9 C7 118.07(11)
C18 C9 C7 116.93(11)
C8 C9 C7 57.67(9)
C11 C10 C9 175.91(14)
C10 C11 C12 177.37(14)
C17 C12 C13 118.65(12)
C17 C12 C11 120.75(13)
C13 C12 C11 120.60(13)
C14 C13 C12 120.64(15)
C15 C14 C13 120.09(16)
C16 C15 C14 120.03(14)
C15 C16 C17 120.48(15)
C16 C17 C12 120.10(14)
N1 C18 C19 122.70(12)
N1 C18 C9 117.13(11)
C19 C18 C9 120.17(11)
C20 C19 C18 119.41(12)
C19 C20 C21 120.09(12)
C20 C21 C26 123.63(12)
C20 C21 C22 117.18(12)
C26 C21 C22 119.19(12)
N1 C22 C23 119.11(11)
N1 C22 C21 122.16(11)
C23 C22 C21 118.72(12)
C24 C23 C22 120.32(13)
C23 C24 C25 121.00(13)
C26 C25 C24 120.10(13)
C25 C26 C21 120.66(13)

loop_
_geom_bond_atom_site_label_1
_geom_bond_atom_site_label_2
_geom_bond_distance
N1 C18 1.3182(16)
N1 C22 1.3696(17)
C1 C2 1.357(3)
C1 C6 1.369(2)
C2 C3 1.383(2)
C3 C4 1.381(2)
C4 C5 1.383(2)
C4 C7 1.4871(19)
C5 C6 1.381(2)
C7 C8 1.480(2)
C7 C9 1.5449(18)
C8 C9 1.5229(19)
C9 C10 1.4482(17)
C9 C18 1.4996(18)
C10 C11 1.1909(18)
C11 C12 1.4388(18)
C12 C17 1.3893(19)
C12 C13 1.390(2)
C13 C14 1.375(2)
C14 C15 1.372(3)
C15 C16 1.371(2)
C16 C17 1.379(2)
C18 C19 1.4108(18)
C19 C20 1.355(2)
C20 C21 1.4042(19)
C21 C26 1.4128(19)
C21 C22 1.4177(18)
C22 C23 1.4107(18)
C23 C24 1.363(2)
C24 C25 1.402(2)
C25 C26 1.357(2)
